data_4324100
loop_
_publ_author_name
'Julia B. H. Strautmann'
'Carl-Georg Freiherr von Richthofen'
'Gabriele Heinze-Br\"uckner'
'Serena DeBeer'
'Eberhard Bothe'
'Eckhard Bill'
'Thomas Weyherm\"uller'
'Anja Stammler'
'Hartmut B\"ogge'
'Thorsten Glaser'

_publ_contact_author_address
;     Fakult\"at f. Chemie
      Universit\"at Bielefeld
      33501 Bielefeld
      Germany
;
_publ_contact_author_email thorsten.glaser@uni-bielefeld.de
_publ_contact_author_fax '49 521 106 6003'
_publ_contact_author_name 'Prof. Dr. T. Glaser'
_publ_contact_author_phone '49 521 106 6105'
_publ_section_title
;
 Molecular and Electronic Structures of Dinuclear Iron Complexes
 Incorporating Strongly Electron-Donating Ligands: Implications for the
 Generation of the One- and Two-Electron Oxidized Forms
;
_journal_name_full 'Inorganic Chemistry'
_journal_page_first 155
_journal_page_last 171
_journal_paper_doi 10.1021/ic101535y
_journal_volume 50
_journal_year 2011
_chemical_formula_sum 'C22 H32 N2 O2'
_chemical_formula_weight 356.50
_chemical_name_systematic
; 
 ? 
;
_space_group_IT_number 15
_symmetry_cell_setting monoclinic
_symmetry_space_group_name_Hall '-C 2yc'
_symmetry_space_group_name_H-M 'C 1 2/c 1'
_atom_sites_solution_hydrogens geom
_atom_sites_solution_primary direct
_atom_sites_solution_secondary difmap
_audit_creation_method SHELXL-97
_cell_angle_alpha 90.00
_cell_angle_beta 113.6210(10)
_cell_angle_gamma 90.00
_cell_formula_units_Z 4
_cell_length_a 17.1065(6)
_cell_length_b 9.6850(3)
_cell_length_c 13.2882(5)
_cell_measurement_reflns_used 6426
_cell_measurement_temperature 183(2)
_cell_measurement_theta_max 26.97
_cell_measurement_theta_min 2.46
_cell_volume 2017.09(12)
_computing_cell_refinement 'SAINT (Bruker AXS, 2001)'
_computing_data_collection 'SMART (Bruker AXS, 2001)'
_computing_data_reduction 'SAINT (Bruker AXS, 2001)'
_computing_molecular_graphics 'DIAMOND 2.1 (Crystal Impact, 2001)'
_computing_publication_material 'SHELXL-97 (Sheldrick, 1997)'
_computing_structure_refinement 'SHELXL-97 (Sheldrick, 1997)'
_computing_structure_solution 'SHELXS-97 (Sheldrick, 1997)'
_diffrn_ambient_temperature 183(2)
_diffrn_measured_fraction_theta_full 0.992
_diffrn_measured_fraction_theta_max 0.992
_diffrn_measurement_device_type 'Bruker AXS SMART 1K'
_diffrn_measurement_method omega-scan
_diffrn_radiation_monochromator graphite
_diffrn_radiation_source 'fine-focus sealed tube'
_diffrn_radiation_type MoK\a
_diffrn_radiation_wavelength 0.71073
_diffrn_reflns_av_R_equivalents 0.0144
_diffrn_reflns_av_sigmaI/netI 0.0108
_diffrn_reflns_limit_h_max 21
_diffrn_reflns_limit_h_min -21
_diffrn_reflns_limit_k_max 12
_diffrn_reflns_limit_k_min -12
_diffrn_reflns_limit_l_max 16
_diffrn_reflns_limit_l_min -16
_diffrn_reflns_number 10047
_diffrn_reflns_theta_full 26.98
_diffrn_reflns_theta_max 26.98
_diffrn_reflns_theta_min 2.47
_diffrn_standards_decay_% 0
_diffrn_standards_interval_count 0
_diffrn_standards_interval_time 0
_diffrn_standards_number 0
_exptl_absorpt_coefficient_mu 0.075
_exptl_absorpt_correction_T_max 0.9852
_exptl_absorpt_correction_T_min 0.9707
_exptl_absorpt_correction_type multi-scan
_exptl_absorpt_process_details 'SADABS 2.03 (Bruker AXS, 2001)'
_exptl_crystal_colour violet-colourless
_exptl_crystal_density_diffrn 1.174
_exptl_crystal_density_method 'not measured'
_exptl_crystal_description polyhedral
_exptl_crystal_F_000 776
_exptl_crystal_size_max 0.40
_exptl_crystal_size_mid 0.30
_exptl_crystal_size_min 0.20
_refine_diff_density_max 0.229
_refine_diff_density_min -0.144
_refine_diff_density_rms 0.035
_refine_ls_extinction_method none
_refine_ls_goodness_of_fit_ref 1.000
_refine_ls_hydrogen_treatment refall
_refine_ls_matrix_type full
_refine_ls_number_parameters 182
_refine_ls_number_reflns 2179
_refine_ls_number_restraints 0
_refine_ls_restrained_S_all 1.000
_refine_ls_R_factor_all 0.0410
_refine_ls_R_factor_gt 0.0374
_refine_ls_shift/su_max 0.000
_refine_ls_shift/su_mean 0.000
_refine_ls_structure_factor_coef Fsqd
_refine_ls_weighting_details 'calc w=1/[\s^2^(Fo^2^)+(0.0680P)^2^+0.8321P] where P=(Fo^2^+2Fc^2^)/3'
_refine_ls_weighting_scheme calc
_refine_ls_wR_factor_gt 0.1074
_refine_ls_wR_factor_ref 0.1121
_reflns_number_gt 1945
_reflns_number_total 2179
_reflns_threshold_expression >2sigma(I)
_cod_data_source_file ic101535y_si_002_1.cif
_cod_data_source_block gl1523
_cod_database_code 4324100

loop_
_symmetry_equiv_pos_as_xyz
'x, y, z'
'-x, y, -z+1/2'
'x+1/2, y+1/2, z'
'-x+1/2, y+1/2, -z+1/2'
'-x, -y, -z'
'x, -y, z-1/2'
'-x+1/2, -y+1/2, -z'
'x+1/2, -y+1/2, z-1/2'

loop_
_atom_site_label
_atom_site_type_symbol
_atom_site_fract_x
_atom_site_fract_y
_atom_site_fract_z
_atom_site_U_iso_or_equiv
_atom_site_adp_type
_atom_site_occupancy
_atom_site_symmetry_multiplicity
_atom_site_calc_flag
_atom_site_refinement_flags
_atom_site_disorder_assembly
_atom_site_disorder_group
O1 O 0.47277(5) 0.62415(8) 0.10623(6) 0.0357(2) Uani 1 1 d . . .
H1O H 0.4737(12) 0.540(2) 0.1359(15) 0.076(5) Uiso 1 1 d . . .
N1 N 0.42541(5) 0.37171(8) 0.14605(6) 0.0269(2) Uani 1 1 d . . .
C1 C 0.36432(7) 0.75656(10) -0.02844(8) 0.0330(2) Uani 1 1 d . . .
C2 C 0.28582(7) 0.76121(12) -0.11727(9) 0.0371(3) Uani 1 1 d . . .
H2A H 0.2658(10) 0.8498(16) -0.1507(13) 0.058(4) Uiso 1 1 d . . .
C3 C 0.23655(7) 0.64384(12) -0.15967(9) 0.0370(3) Uani 1 1 d . . .
C4 C 0.26915(7) 0.51767(11) -0.11086(8) 0.0336(3) Uani 1 1 d . . .
H4A H 0.2352(8) 0.4329(14) -0.1385(10) 0.039(3) Uiso 1 1 d . . .
C5 C 0.34835(6) 0.50735(10) -0.02285(8) 0.0286(2) Uani 1 1 d . . .
C6 C 0.39524(6) 0.62802(10) 0.01855(8) 0.0290(2) Uani 1 1 d . . .
C7 C 0.15123(9) 0.65351(19) -0.25591(11) 0.0542(4) Uani 1 1 d . . .
H7A H 0.1185(12) 0.567(2) -0.2697(15) 0.079(6) Uiso 1 1 d . . .
H7B H 0.1567(14) 0.673(2) -0.3251(19) 0.104(7) Uiso 1 1 d . . .
H7C H 0.1142(13) 0.716(2) -0.2433(16) 0.090(6) Uiso 1 1 d . . .
C8 C 0.41544(10) 0.88510(12) 0.01842(12) 0.0460(3) Uani 1 1 d . . .
H8A H 0.3856(13) 0.966(2) -0.0150(16) 0.088(6) Uiso 1 1 d . . .
H8B H 0.4688(14) 0.888(2) 0.0085(17) 0.089(6) Uiso 1 1 d . . .
H8C H 0.4283(13) 0.8982(19) 0.0982(18) 0.088(6) Uiso 1 1 d . . .
C9 C 0.38516(7) 0.36876(10) 0.02477(8) 0.0300(2) Uani 1 1 d . . .
H9A H 0.3377(8) 0.2973(14) -0.0037(10) 0.041(3) Uiso 1 1 d . . .
H9B H 0.4296(8) 0.3431(13) 0.0000(10) 0.036(3) Uiso 1 1 d . . .
C10 C 0.36086(7) 0.39120(12) 0.19112(9) 0.0363(3) Uani 1 1 d . . .
H10A H 0.3255(9) 0.4732(15) 0.1576(11) 0.050(4) Uiso 1 1 d . . .
H10B H 0.3875(9) 0.4032(14) 0.2706(12) 0.044(3) Uiso 1 1 d . . .
H10C H 0.3202(9) 0.3110(16) 0.1743(12) 0.053(4) Uiso 1 1 d . . .
C11 C 0.47533(7) 0.24566(10) 0.18779(8) 0.0317(2) Uani 1 1 d . . .
H11A H 0.5149(8) 0.2353(12) 0.1512(10) 0.031(3) Uiso 1 1 d . . .
H11B H 0.4373(8) 0.1643(14) 0.1658(10) 0.040(3) Uiso 1 1 d . . .

loop_
_atom_site_aniso_label
_atom_site_aniso_U_11
_atom_site_aniso_U_22
_atom_site_aniso_U_33
_atom_site_aniso_U_23
_atom_site_aniso_U_13
_atom_site_aniso_U_12
O1 0.0321(4) 0.0345(4) 0.0356(4) -0.0002(3) 0.0085(3) -0.0072(3)
N1 0.0307(4) 0.0261(4) 0.0253(4) -0.0008(3) 0.0126(3) 0.0002(3)
C1 0.0415(6) 0.0307(5) 0.0346(5) 0.0002(4) 0.0233(5) -0.0004(4)
C2 0.0443(6) 0.0384(6) 0.0359(5) 0.0091(4) 0.0238(5) 0.0108(4)
C3 0.0332(5) 0.0517(6) 0.0288(5) 0.0057(4) 0.0152(4) 0.0059(4)
C4 0.0318(5) 0.0418(6) 0.0278(5) -0.0003(4) 0.0125(4) -0.0041(4)
C5 0.0307(5) 0.0313(5) 0.0261(4) -0.0003(3) 0.0138(4) -0.0018(4)
C6 0.0305(5) 0.0319(5) 0.0278(5) -0.0004(3) 0.0150(4) -0.0021(4)
C7 0.0397(7) 0.0781(10) 0.0385(7) 0.0149(6) 0.0091(5) 0.0095(7)
C8 0.0627(8) 0.0298(6) 0.0524(7) -0.0015(5) 0.0305(6) -0.0052(5)
C9 0.0346(5) 0.0287(5) 0.0267(5) -0.0032(3) 0.0122(4) -0.0033(4)
C10 0.0369(5) 0.0419(6) 0.0354(6) 0.0010(4) 0.0199(4) 0.0017(4)
C11 0.0392(5) 0.0238(5) 0.0315(5) -0.0025(4) 0.0135(4) 0.0003(4)

loop_
_atom_type_symbol
_atom_type_description
_atom_type_scat_dispersion_real
_atom_type_scat_dispersion_imag
_atom_type_scat_source
C C 0.0033 0.0016 'International Tables Vol C Tables 4.2.6.8 and 6.1.1.4'
H H 0.0000 0.0000 'International Tables Vol C Tables 4.2.6.8 and 6.1.1.4'
N N 0.0061 0.0033 'International Tables Vol C Tables 4.2.6.8 and 6.1.1.4'
O O 0.0106 0.0060 'International Tables Vol C Tables 4.2.6.8 and 6.1.1.4'

loop_
_geom_angle_atom_site_label_1
_geom_angle_atom_site_label_2
_geom_angle_atom_site_label_3
_geom_angle
_geom_angle_site_symmetry_1
_geom_angle_site_symmetry_3
_geom_angle_publ_flag
C6 O1 H1O 103.7(11) . . ?
C10 N1 C11 111.92(8) . . ?
C10 N1 C9 110.51(8) . . ?
C11 N1 C9 110.06(7) . . ?
C2 C1 C6 118.19(10) . . ?
C2 C1 C8 121.90(10) . . ?
C6 C1 C8 119.90(10) . . ?
C1 C2 C3 122.67(10) . . ?
C1 C2 H2A 117.7(9) . . ?
C3 C2 H2A 119.6(9) . . ?
C4 C3 C2 117.64(10) . . ?
C4 C3 C7 121.36(12) . . ?
C2 C3 C7 121.00(11) . . ?
C3 C4 C5 121.83(10) . . ?
C3 C4 H4A 119.4(7) . . ?
C5 C4 H4A 118.8(7) . . ?
C4 C5 C6 118.76(9) . . ?
C4 C5 C9 121.15(9) . . ?
C6 C5 C9 120.04(9) . . ?
O1 C6 C1 117.90(9) . . ?
O1 C6 C5 121.21(9) . . ?
C1 C6 C5 120.89(10) . . ?
C3 C7 H7A 113.0(11) . . ?
C3 C7 H7B 112.6(13) . . ?
H7A C7 H7B 104.4(17) . . ?
C3 C7 H7C 112.4(12) . . ?
H7A C7 H7C 102.2(17) . . ?
H7B C7 H7C 111.6(18) . . ?
C1 C8 H8A 112.0(12) . . ?
C1 C8 H8B 112.8(11) . . ?
H8A C8 H8B 106.0(16) . . ?
C1 C8 H8C 112.8(11) . . ?
H8A C8 H8C 104.1(15) . . ?
H8B C8 H8C 108.7(16) . . ?
N1 C9 C5 111.96(8) . . ?
N1 C9 H9A 111.8(7) . . ?
C5 C9 H9A 108.2(7) . . ?
N1 C9 H9B 106.7(7) . . ?
C5 C9 H9B 109.6(8) . . ?
H9A C9 H9B 108.4(10) . . ?
N1 C10 H10A 110.1(8) . . ?
N1 C10 H10B 110.9(8) . . ?
H10A C10 H10B 109.1(11) . . ?
N1 C10 H10C 112.1(8) . . ?
H10A C10 H10C 106.0(12) . . ?
H10B C10 H10C 108.3(12) . . ?
N1 C11 C11 113.30(6) . 2_655 ?
N1 C11 H11A 108.1(7) . . ?
C11 C11 H11A 110.1(7) 2_655 . ?
N1 C11 H11B 109.7(7) . . ?
C11 C11 H11B 109.5(7) 2_655 . ?
H11A C11 H11B 105.9(10) . . ?

loop_
_geom_bond_atom_site_label_1
_geom_bond_atom_site_label_2
_geom_bond_distance
_geom_bond_site_symmetry_2
_geom_bond_publ_flag
O1 C6 1.3710(12) . ?
O1 H1O 0.91(2) . ?
N1 C10 1.4641(13) . ?
N1 C11 1.4654(12) . ?
N1 C9 1.4775(12) . ?
C1 C2 1.3887(16) . ?
C1 C6 1.3981(14) . ?
C1 C8 1.5053(15) . ?
C2 C3 1.3926(17) . ?
C2 H2A 0.963(16) . ?
C3 C4 1.3910(15) . ?
C3 C7 1.5095(16) . ?
C4 C5 1.3942(14) . ?
C4 H4A 0.988(14) . ?
C5 C6 1.3993(13) . ?
C5 C9 1.5097(13) . ?
C7 H7A 0.98(2) . ?
C7 H7B 0.98(2) . ?
C7 H7C 0.94(2) . ?
C8 H8A 0.94(2) . ?
C8 H8B 0.97(2) . ?
C8 H8C 1.00(2) . ?
C9 H9A 1.017(13) . ?
C9 H9B 0.974(13) . ?
C10 H10A 0.990(14) . ?
C10 H10B 0.975(14) . ?
C10 H10C 1.006(15) . ?
C11 C11 1.5258(19) 2_655 ?
C11 H11A 0.984(13) . ?
C11 H11B 0.989(14) . ?
